data_4030895
loop_
_publ_author_name
'Klepp, K. O.'
'Gabl, G.'

_publ_section_title
;
 New complex sulfides of the Va-metals : Preparation and crystal structure
 of Na3VS4 (with a note on the crystal structure of the low temperature
 modofication of Na3PO4
;
_journal_name_full 'European Journal of Solid State and Inorganic Chemistry'
_journal_page_first 1143
_journal_page_last 1154
_journal_volume 34
_journal_year 1997
_chemical_formula_sum 'Na3 S4 V'
_chemical_formula_weight 248.19
_space_group_IT_number 114
_symmetry_cell_setting tetragonal
_symmetry_Int_Tables_number 114
_symmetry_space_group_name_Hall 'P -4 2n'
_symmetry_space_group_name_H-M 'P -4 21 c'
_cell_angle_alpha 90
_cell_angle_beta 90
_cell_angle_gamma 90
_cell_formula_units_Z 8
_cell_length_a 13.502(1)
_cell_length_b 13.502(1)
_cell_length_c 7.9504(8)
_cell_volume 1449.4(2)
_diffrn_ambient_temperature 293
_diffrn_radiation_probe x-ray
_diffrn_radiation_type MoK\a
_diffrn_radiation_wavelength 0.71073
_exptl_absorpt_coefficient_mu 2.581
_exptl_crystal_density_diffrn 2.275
_exptl_crystal_F_000 960
_refine_ls_goodness_of_fit_ref 0.89
_refine_ls_number_parameters 75
_refine_ls_number_reflns 746
_refine_ls_R_factor_gt 0.017
_refine_ls_wR_factor_gt 0.015
_cod_data_source_file EJSSIC-1997-34-1143-1154.cif
_cod_data_source_block Na3VS4
_cod_original_cell_volume 1449.4(3)
_cod_database_code 4030895

loop_
_symmetry_equiv_pos_site_id
_symmetry_equiv_pos_as_xyz
1 x,y,z
2 y,-x,-z
3 -x,-y,z
4 -y,x,-z
5 1/2+x,1/2-y,1/2-z
6 1/2-y,1/2-x,1/2+z
7 1/2-x,1/2+y,1/2-z
8 1/2+y,1/2+x,1/2+z

loop_
_atom_site_label
_atom_site_type_symbol
_atom_site_thermal_displace_type
_atom_site_fract_x
_atom_site_fract_y
_atom_site_fract_z
_atom_site_occupancy
_atom_site_U_iso_or_equiv
_atom_site_calc_flag
_atom_site_refinement_flags
_atom_site_disorder_assembly
_atom_site_disorder_group
V V Uiso 0.01112(4) 0.73847(4) 0.77960(6) 1.000 0.0138(1) . . . .
S1 S Uiso 0.68696(6) 0.50936(8) 0.51370(10) 1.000 0.0228(3) . . . .
S2 S Uiso 0.87067(6) 0.68985(7) 0.67810(10) 1.000 0.0224(3) . . . .
S3 S Uiso 0.60810(7) 0.88677(7) 0.68180(10) 1.000 0.0218(3) . . . .
S4 S Uiso 0.57972(7) 0.66146(7) 0.89640(10) 1.000 0.0214(3) . . . .
Na1 Na Uiso 0.00000 0.50000 0.5736(3) 1.000 0.0407(6) . . . .
Na2 Na Uiso 0.50000 0.50000 0.7142(3) 1.000 0.0389(6) . . . .
Na3 Na Uiso 0.75590(10) 0.54490(10) 0.8534(2) 1.000 0.0241(4) . . . .
Na4 Na Uiso 0.75380(10) 0.79970(10) 0.9366(2) 1.000 0.0336(4) . . . .

loop_
_atom_type_symbol
_atom_type_description
_atom_type_scat_dispersion_real
_atom_type_scat_dispersion_imag
_atom_type_scat_source
Na Na 0.0362 0.0249 ' International Tables Vol C Tables 4.2.6.8 and 6.1.1.4'
S S 0.1246 0.1234 ' International Tables Vol C Tables 4.2.6.8 and 6.1.1.4'
V V 0.3005 0.5294 ' International Tables Vol C Tables 4.2.6.8 and 6.1.1.4'

loop_
_geom_angle_atom_site_label_1
_geom_angle_atom_site_label_2
_geom_angle_atom_site_label_3
_geom_angle
_geom_angle_site_symmetry_1
_geom_angle_site_symmetry_2
_geom_angle_site_symmetry_3
_geom_angle_publ_flag
S2 V S3 110.29(4) 1_455 . 5_466 yes
S2 V S4 108.96(4) 1_455 . 5_466 yes
S1 V S2 110.79(4) 6_565 . 1_455 yes
S3 V S4 108.82(4) 5_466 . 5_466 yes
S1 V S3 108.90(4) 6_565 . 5_466 yes
S1 V S4 109.04(4) 6_565 . 5_466 yes

loop_
_geom_bond_atom_site_label_1
_geom_bond_atom_site_label_2
_geom_bond_distance
_geom_bond_site_symmetry_1
_geom_bond_site_symmetry_2
_geom_bond_publ_flag
V S2 2.1629(10) . 1_455 yes
V S3 2.1606(11) . 5_466 yes
V S4 2.1544(10) . 5_466 yes
V S1 2.1341(10) . 6_565 yes
